data_7033961
loop_
_publ_author_name
'Tumanov, Nikolay A.'
'Safin, Damir A.'
'Richter, Bo'
'\/Lodziana, Zbigniew'
'Jensen, Torben R.'
'Garcia, Yann'
'Filinchuk, Yaroslav'

_publ_section_title
;
 Challenges in the synthetic routes to Mn(BH4)2: insight into intermediate
 compounds.
;
_journal_issue 14
_journal_name_full 'Dalton transactions (Cambridge, England : 2003)'
_journal_page_first 6571
_journal_page_last 6580
_journal_paper_doi 10.1039/c4dt03807j
_journal_volume 44
_journal_year 2015
_chemical_formula_moiety 'B5 H20 Mn2, 2(C4 H10 O), Li'
_chemical_formula_sum 'C8 H40 B5 Li Mn2 O2'
_chemical_formula_weight 339.27
_chemical_name_common
;
lithium dimanganese pentaborohydride bis(diethyl ether)
;
_chemical_name_systematic ' ?'
_space_group_IT_number 15
_symmetry_cell_setting monoclinic
_symmetry_space_group_name_Hall '-C 2yc'
_symmetry_space_group_name_H-M 'C 1 2/c 1'
_audit_update_record
;
2014-02-06 deposited with the CCDC.
2015-02-10 downloaded from the CCDC.
;
_cell_angle_alpha 90.00000
_cell_angle_beta 110.8649(14)
_cell_angle_gamma 90.00000
_cell_formula_units_Z 4
_cell_length_a 21.7106(3)
_cell_length_b 7.72944(12)
_cell_length_c 14.02422(19)
_cell_volume 2199.09(6)
_computing_structure_refinement FULLPROF
_computing_structure_solution FOX
_diffrn_radiation_type synchrotron
_diffrn_radiation_wavelength 0.827420
_exptl_absorpt_coefficient_mu 1.138
_exptl_crystal_density_diffrn 1.025
_exptl_crystal_density_method 'not measured'
_exptl_crystal_F_000 728.0
_pd_char_colour yellow
_pd_instr_location ' ?'
_pd_meas_2theta_range_inc 0.007216
_pd_meas_2theta_range_max 36.06976
_pd_meas_2theta_range_min 0.04690
_pd_meas_number_of_points 4994
_pd_meas_scan_method fixed
_pd_proc_2theta_range_inc 0.007216
_pd_proc_2theta_range_max 36.0778
_pd_proc_2theta_range_min 0.0549
_pd_proc_ls_pref_orient_corr ' ?'
_pd_proc_ls_prof_R_factor 3.8975
_pd_proc_ls_prof_wR_expected 0.5179
_pd_proc_ls_prof_wR_factor 5.3471
_pd_proc_wavelength 0.827420
_pd_spec_mounting
; 
Sample in 0.5 mm glass capillary was mounted in argon-filled glovebox
;
_pd_spec_mount_mode transmission
_pd_spec_shape cylinder
_refine_ls_goodness_of_fit_all 10.3242
_refine_ls_number_parameters 24
_refine_ls_number_reflns 569
_refine_ls_number_restraints 77
_refine_ls_R_I_factor 5.0528
_refine_ls_shift/su_max 0.01
_cod_data_source_file c4dt03807j1.cif
_cod_data_source_block Mn2Li(BH4)5*C4H10O5
_cod_depositor_comments
;
The following automatic conversions were performed:

'_symmetry_cell_setting' value 'Monoclinic' changed to 'monoclinic'
according to
/usr/data/users/saulius/crontab/automatic-downloads/rss-feeds/RSC/lib/dictionaries/cif_core.dic
dictionary named 'cif_core.dic' version 2.4.2 from 2011-04-26.

Automatic conversion script
Id: cif_fix_values 3008 2015-01-20 13:52:24Z robertas 

 Adding full bibliography for 7033961--7033963.cif.
;
_cod_database_code 7033961
_pd_proc_ls_prof_cr_factor 10.5242
_pd_proc_ls_prof_cwr_factor 11.2901
_pd_proc_ls_prof_cwr_expected 1.0936
_pd_proc_ls_prof_chi2 106.5897
_pd_proc_ls_prof_echi2 108.6613

loop_
_symmetry_equiv_pos_as_xyz
x,y,z
-x,y,-z+1/2
-x,-y,-z
x,-y,z+1/2
x+1/2,y+1/2,z
-x+1/2,y+1/2,-z+1/2
-x+1/2,-y+1/2,-z
x+1/2,-y+1/2,z+1/2

loop_
_atom_site_label
_atom_site_fract_x
_atom_site_fract_y
_atom_site_fract_z
_atom_site_U_iso_or_equiv
_atom_site_occupancy
_atom_site_adp_type
_atom_site_type_symbol
O1 0.96728(7) 0.32937(19) 0.13545(11) 0.152(3) 1.00000 Uiso O
C1 1.05134(7) 0.24798(19) 0.08280(11) 0.152(3) 1.00000 Uiso C
H1A 1.07727(7) 0.15625(19) 0.07039(11) 0.152(3) 1.00000 Uiso H
H1B 1.08030(7) 0.33328(19) 0.12622(11) 0.152(3) 1.00000 Uiso H
H1C 1.02607(7) 0.30170(19) 0.01847(11) 0.152(3) 1.00000 Uiso H
C2 1.00590(7) 0.18048(19) 0.13230(11) 0.152(3) 1.00000 Uiso C
H2A 1.03007(7) 0.12084(19) 0.19293(11) 0.152(3) 1.00000 Uiso H
H2B 0.97691(7) 0.09591(19) 0.08814(11) 0.152(3) 1.00000 Uiso H
C3 0.90820(7) 0.34049(19) 0.05170(11) 0.152(3) 1.00000 Uiso C
H3A 0.88999(7) 0.45188(19) 0.05300(11) 0.152(3) 1.00000 Uiso H
H3B 0.91486(7) 0.32795(19) -0.01435(11) 0.152(3) 1.00000 Uiso H
C4 0.86081(7) 0.20791(19) 0.06109(11) 0.152(3) 1.00000 Uiso C
H4A 0.82010(7) 0.21479(19) 0.00525(11) 0.152(3) 1.00000 Uiso H
H4B 0.85354(7) 0.22195(19) 0.12428(11) 0.152(3) 1.00000 Uiso H
H4C 0.87973(7) 0.09325(19) 0.06139(11) 0.152(3) 1.00000 Uiso H
Mn1 0.70722(10) 0.2375(4) 0.31312(15) 0.0564(6) 1.00000 Uiso Mn
B1 0.5959(3) 0.1998(7) 0.2601(4) 0.089(3) 1.00000 Uiso B
H11 0.6280(3) 0.3055(7) 0.3083(4) 0.089(3) 1.00000 Uiso H
H12 0.6211(3) 0.1407(7) 0.2099(4) 0.089(3) 1.00000 Uiso H
H13 0.5876(3) 0.0966(7) 0.3114(4) 0.089(3) 1.00000 Uiso H
H14 0.5468(3) 0.2563(7) 0.2108(4) 0.089(3) 1.00000 Uiso H
B2 0.7398(3) 0.4916(7) 0.7344(4) 0.089(3) 1.00000 Uiso B
H21 0.7665(3) 0.5324(7) 0.8162(4) 0.089(3) 1.00000 Uiso H
H22 0.7711(3) 0.3956(7) 0.7112(4) 0.089(3) 1.00000 Uiso H
H23 0.6912(3) 0.4295(7) 0.7273(4) 0.089(3) 1.00000 Uiso H
H24 0.7304(3) 0.6090(7) 0.6831(4) 0.089(3) 1.00000 Uiso H
B3 0.75000 0.75000 0.00000 0.089(3) 1.00000 Uiso B
H31 0.71908(16) 0.7408(4) 0.0497(2) 0.089(3) 0.50000 Uiso H
H32 0.73703(16) 0.8724(4) -0.0468(2) 0.089(3) 0.50000 Uiso H
H33 0.80388(16) 0.7521(4) 0.0495(2) 0.089(3) 0.50000 Uiso H
H34 0.73990(16) 0.6341(4) -0.0523(2) 0.089(3) 0.50000 Uiso H
Li1 0.00000 0.50000 0.25000 0.24(3) 1.00000 Uiso Li

loop_
_atom_type_symbol
_atom_type_scat_Cromer_Mann_a1
_atom_type_scat_Cromer_Mann_b1
_atom_type_scat_Cromer_Mann_a2
_atom_type_scat_Cromer_Mann_b2
_atom_type_scat_Cromer_Mann_a3
_atom_type_scat_Cromer_Mann_b3
_atom_type_scat_Cromer_Mann_a4
_atom_type_scat_Cromer_Mann_b4
_atom_type_scat_Cromer_Mann_c
_atom_type_scat_dispersion_real
_atom_type_scat_dispersion_imag
_atom_type_scat_source
o 3.04850 13.27710 2.28680 5.70110 1.54630 0.32390 0.86700 32.90890 0.25080 0.00800 0.00600 International_Tables_for_Crystallography_Vol.C(1991)_Tables_6.1.1.4_and_6.1.1.5
c 2.31000 20.84390 1.02000 10.20750 1.58860 0.56870 0.86500 51.65120 0.21560 0.00200 0.00200 International_Tables_for_Crystallography_Vol.C(1991)_Tables_6.1.1.4_and_6.1.1.5
h 0.49300 10.51090 0.32291 26.12570 0.14019 3.14236 0.04081 57.79970 0.00304 0.00000 0.00000 International_Tables_for_Crystallography_Vol.C(1991)_Tables_6.1.1.4_and_6.1.1.5
mn 11.28190 5.34090 7.35730 0.34320 3.01930 17.86740 2.24410 83.75430 1.08960 0.29500 0.72900 International_Tables_for_Crystallography_Vol.C(1991)_Tables_6.1.1.4_and_6.1.1.5
b 2.05450 23.21850 1.33260 1.02100 1.09790 60.34980 0.70680 0.14030 -0.19320 0.00000 0.00100 International_Tables_for_Crystallography_Vol.C(1991)_Tables_6.1.1.4_and_6.1.1.5
li 1.12820 3.95460 0.75080 1.05240 0.61750 85.39050 0.46530 168.26100 0.03770 0.00000 0.00000 International_Tables_for_Crystallography_Vol.C(1991)_Tables_6.1.1.4_and_6.1.1.5

loop_
_geom_angle_atom_site_label_1
_geom_angle_atom_site_label_2
_geom_angle_atom_site_label_3
_geom_angle
_geom_angle_site_symmetry_1
_geom_angle_site_symmetry_3
C2 O1 C3 113.24(17) 1_555 1_555
H1A C1 H1B 109.1(3) 1_555 1_555
H1A C1 H1C 108.8(3) 1_555 1_555
H1A C1 C2 110.8(3) 1_555 1_555
H1B C1 H1C 108.8(2) 1_555 1_555
H1B C1 C2 109.7(2) 1_555 1_555
H1C C1 C2 109.6(2) 1_555 1_555
O1 C2 C1 103.01(20) 1_555 1_555
O1 C2 H2A 120.5(2) 1_555 1_555
O1 C2 H2B 108.0(2) 1_555 1_555
C1 C2 H2A 110.0(2) 1_555 1_555
C1 C2 H2B 109.1(2) 1_555 1_555
H2A C2 H2B 105.9(2) 1_555 1_555
O1 C3 H3A 107.6(2) 1_555 1_555
O1 C3 H3B 112.5(2) 1_555 1_555
O1 C3 C4 109.80(17) 1_555 1_555
H3A C3 H3B 107.8(3) 1_555 1_555
H3A C3 C4 108.4(2) 1_555 1_555
H3B C3 C4 110.5(3) 1_555 1_555
C3 C4 H4A 110.9(2) 1_555 1_555
C3 C4 H4B 110.4(3) 1_555 1_555
C3 C4 H4C 108.8(2) 1_555 1_555
H4A C4 H4B 110.1(3) 1_555 1_555
H4A C4 H4C 108.7(2) 1_555 1_555
H4B C4 H4C 107.8(3) 1_555 1_555
H11 B1 H12 109.4(9) 1_555 1_555
H11 B1 H13 109.5(9) 1_555 1_555
H11 B1 H14 109.4(8) 1_555 1_555
H12 B1 H13 109.5(10) 1_555 1_555
H12 B1 H14 109.6(10) 1_555 1_555
H13 B1 H14 109.4(8) 1_555 1_555
H21 B2 H22 109.4(9) 1_555 1_555
H21 B2 H23 109.4(8) 1_555 1_555
H21 B2 H24 109.5(8) 1_555 1_555
H22 B2 H23 109.5(10) 1_555 1_555
H22 B2 H24 109.6(9) 1_555 1_555
H23 B2 H24 109.5(9) 1_555 1_555
Mn1 H22 B2 163.5(9) 7_656 1_555
H31 B3 H32 109.4(5) 1_555 1_555
H31 B3 H33 109.6(5) 1_555 1_555
H31 B3 H34 109.3(5) 1_555 1_555
H32 B3 H33 109.6(4) 1_555 1_555
H32 B3 H34 109.7(4) 1_555 1_555
H33 B3 H34 109.3(4) 1_555 1_555

loop_
_geom_bond_atom_site_label_1
_geom_bond_atom_site_label_2
_geom_bond_distance
_geom_bond_site_symmetry_2
O1 C2 1.434(2) 1_555
O1 C3 1.3996(17) 1_555
O1 Li1 2.0030(14) 1_655
C1 H1A 0.959(2) 1_555
C1 H1B 0.9634(19) 1_555
C1 H1C 0.9668(19) 1_555
C1 C2 1.488(2) 1_555
C2 H2A 0.9450(19) 1_555
C2 H2B 0.9640(19) 1_555
C3 H3A 0.950(2) 1_555
C3 H3B 0.992(2) 1_555
C3 C4 1.491(2) 1_555
C4 H4A 0.9509(17) 1_555
C4 H4B 0.960(2) 1_555
C4 H4C 0.976(2) 1_555
Mn1 B1 2.280(7) 1_555
Mn1 H11 1.777(7) 1_555
Mn1 H12 2.055(6) 1_555
Mn1 B2 2.581(7) 4_564
Mn1 B2 2.334(7) 7_656
Mn1 H21 2.187(7) 4_564
Mn1 H22 1.229(7) 7_656
Mn1 H23 2.782(7) 7_656
Mn1 H24 2.375(7) 4_564
Mn1 B3 2.4509(20) 4_565
Mn1 H31 2.017(3) 6_645
Mn1 H32 2.023(4) 4_565
Mn1 H33 2.028(4) 6_645
Mn1 H34 2.024(4) 4_565
B1 H11 1.129(7) 1_555
B1 H12 1.130(10) 1_555
B1 H13 1.131(8) 1_555
B1 H14 1.131(8) 1_555
B1 Li1 2.555(6) 5_545
B2 H21 1.130(7) 1_555
B2 H22 1.129(9) 1_555
B2 H23 1.131(9) 1_555
B2 H24 1.131(8) 1_555
B3 H31 1.129(4) 1_555
B3 H32 1.128(3) 1_555
B3 H33 1.128(3) 1_555
B3 H34 1.129(3) 1_555
Li1 H13 1.936(6) 5_455
Li1 H14 2.378(6) 5_455
